data_7247359
loop_
_publ_author_name
'Gore, Babasaheb Sopan'
'Kuo, Chiao-Ying'
'Wang, Jeh-Jeng'

_publ_section_title
;
 Photocatalyst- and transition-metal-free syntheses of furan-fused
 dihydroazepines by visible light
;
_journal_issue 20
_journal_name_full 'Green Chemistry'
_journal_page_first 8074
_journal_page_last 8081
_journal_paper_doi 10.1039/D3GC02364H
_journal_volume 25
_journal_year 2023
_chemical_formula_moiety 'C29 H26 N2 O'
_chemical_formula_sum 'C29 H26 N2 O'
_chemical_formula_weight 418.51
_space_group_crystal_system monoclinic
_space_group_IT_number 15
_space_group_name_Hall '-C 2yc'
_space_group_name_H-M_alt 'C 1 2/c 1'
_atom_sites_solution_hydrogens geom
_atom_sites_solution_primary dual
_audit_creation_date 2021-07-14
_audit_creation_method
;
Olex2 1.3-ac4
(compiled 2019.04.23 svn.r3594 for Rigaku Oxford Diffraction, GUI svn.r5739)
;
_audit_update_record
;
2023-06-29 deposited with the CCDC.	2023-08-23 downloaded from the CCDC.
;
_cell_angle_alpha 90
_cell_angle_beta 99.385(2)
_cell_angle_gamma 90
_cell_formula_units_Z 16
_cell_length_a 24.6112(4)
_cell_length_b 10.2554(2)
_cell_length_c 36.0411(5)
_cell_measurement_reflns_used 40332
_cell_measurement_temperature 113(2)
_cell_measurement_theta_max 26.8430
_cell_measurement_theta_min 1.8500
_cell_volume 8974.9(3)
_computing_cell_refinement 'CrysAlisPro 1.171.41.56a (Rigaku OD, 2020)'
_computing_data_collection 'CrysAlisPro 1.171.41.56a (Rigaku OD, 2020)'
_computing_data_reduction 'CrysAlisPro 1.171.41.56a (Rigaku OD, 2020)'
_computing_molecular_graphics 'Olex2 (Dolomanov et al., 2009)'
_computing_publication_material 'Olex2 (Dolomanov et al., 2009)'
_computing_structure_refinement 'ShelXL (Sheldrick, 2015)'
_computing_structure_solution 'ShelXT (Sheldrick, 2015)'
_diffrn_ambient_temperature 113(2)
_diffrn_detector 'Hybrid Pixel Array Detector'
_diffrn_detector_area_resol_mean 10.0000
_diffrn_measured_fraction_theta_full 0.997
_diffrn_measured_fraction_theta_max 0.997
_diffrn_measurement_details
;
List of Runs (angles in degrees, time in seconds):

  # Type    Start    End  Width  t~exp~   \w     \q     \k     \f   Frames
#--------------------------------------------------------------------------
  1  \w    -79.00  35.00   0.50   25.75    --   10.60 -68.00 104.40  228
  2  \w    -17.00 100.00   0.50   25.75    --   10.60  82.00  60.00  234
  3  \w    -17.00 100.00   0.50   25.75    --   10.60  82.00 -30.00  234
  4  \w    -17.00 100.00   0.50   25.75    --   10.60  82.00   0.00  234
  5  \w    -17.00 100.00   0.50   25.75    --   10.60  82.00-120.00  234
  6  \w    -79.00  41.00   0.50   25.75    --   10.60 -57.00   0.00  240
  7  \w    -17.00 100.00   0.50   25.75    --   10.60  82.00  90.00  234
  8  \w    -15.00 100.00   0.50   25.75    --   10.60  77.00-150.00  230
  9  \w    -17.00 100.00   0.50   25.75    --   10.60  82.00 -60.00  234
 10  \w    -17.00 100.00   0.50   25.75    --   10.60  82.00-180.00  234
 11  \w    -48.00  79.00   0.50   25.75    --  -10.90  38.00-120.00  254
 12  \w    -36.00  78.00   0.50   25.75    --  -10.90  64.00   2.74  228
 13  \w    -36.00  79.00   0.50   25.75    --  -10.90  77.00 120.00  230
 14  \w    -38.00  79.00   0.50   25.75    --  -10.90  82.00  60.00  234
 15  \w    -37.00  78.00   0.50   25.75    --  -10.90  78.00 106.72  230
 16  \w    -38.00  20.00   0.50   25.75    --  -10.90  82.00 -90.00  116
;
_diffrn_measurement_device 'four-circle diffractometer'
_diffrn_measurement_device_type 'XtaLAB Pro II AFC12 (RINC): Kappa single'
_diffrn_measurement_method '\w scans'
_diffrn_orient_matrix_type 'CrysAlisPro convention (1999,Acta A55,543-557)'
_diffrn_orient_matrix_UB_11 0.0088441000
_diffrn_orient_matrix_UB_12 -0.0331047000
_diffrn_orient_matrix_UB_13 -0.0152343000
_diffrn_orient_matrix_UB_21 0.0235812000
_diffrn_orient_matrix_UB_22 -0.0228689000
_diffrn_orient_matrix_UB_23 0.0122485000
_diffrn_orient_matrix_UB_31 -0.0147818000
_diffrn_orient_matrix_UB_32 -0.0562688000
_diffrn_orient_matrix_UB_33 0.0039898000
_diffrn_radiation_monochromator mirror
_diffrn_radiation_probe x-ray
_diffrn_radiation_type 'Mo K\a'
_diffrn_radiation_wavelength 0.71073
_diffrn_reflns_av_R_equivalents 0.0831
_diffrn_reflns_av_unetI/netI 0.0355
_diffrn_reflns_Laue_measured_fraction_full 0.997
_diffrn_reflns_Laue_measured_fraction_max 0.997
_diffrn_reflns_limit_h_max 29
_diffrn_reflns_limit_h_min -29
_diffrn_reflns_limit_k_max 12
_diffrn_reflns_limit_k_min -12
_diffrn_reflns_limit_l_max 42
_diffrn_reflns_limit_l_min -42
_diffrn_reflns_number 126862
_diffrn_reflns_point_group_measured_fraction_full 0.997
_diffrn_reflns_point_group_measured_fraction_max 0.997
_diffrn_reflns_theta_full 24.999
_diffrn_reflns_theta_max 24.999
_diffrn_reflns_theta_min 1.677
_diffrn_source 'micro-focus sealed X-ray tube'
_diffrn_source_type 'Rigaku (Mo) X-ray Source'
_exptl_absorpt_coefficient_mu 0.075
_exptl_absorpt_correction_T_max 1.00000
_exptl_absorpt_correction_T_min 0.20318
_exptl_absorpt_correction_type multi-scan
_exptl_absorpt_process_details
;
CrysAlisPro 1.171.41.56a (Rigaku Oxford Diffraction, 2020)
Empirical absorption correction using spherical harmonics,
 implemented in SCALE3 ABSPACK scaling algorithm.
;
_exptl_crystal_colour colourless
_exptl_crystal_colour_primary colourless
_exptl_crystal_density_diffrn 1.239
_exptl_crystal_description block
_exptl_crystal_F_000 3552
_exptl_crystal_size_max 0.2
_exptl_crystal_size_mid 0.2
_exptl_crystal_size_min 0.05
_refine_diff_density_max 0.639
_refine_diff_density_min -0.246
_refine_diff_density_rms 0.076
_refine_ls_extinction_coef 0.00064(13)
_refine_ls_extinction_expression Fc^*^=kFc[1+0.001xFc^2^\l^3^/sin(2\q)]^-1/4^
_refine_ls_extinction_method 'SHELXL-2018/3 (Sheldrick 2018)'
_refine_ls_goodness_of_fit_ref 1.088
_refine_ls_hydrogen_treatment constr
_refine_ls_matrix_type full
_refine_ls_number_parameters 584
_refine_ls_number_reflns 7887
_refine_ls_number_restraints 0
_refine_ls_restrained_S_all 1.088
_refine_ls_R_factor_all 0.0820
_refine_ls_R_factor_gt 0.0689
_refine_ls_shift/su_max 0.001
_refine_ls_shift/su_mean 0.000
_refine_ls_structure_factor_coef Fsqd
_refine_ls_weighting_details 'w=1/[\s^2^(Fo^2^)+(0.0870P)^2^+18.6953P] where P=(Fo^2^+2Fc^2^)/3'
_refine_ls_weighting_scheme calc
_refine_ls_wR_factor_gt 0.1766
_refine_ls_wR_factor_ref 0.1844
_reflns_Friedel_coverage 0.000
_reflns_number_gt 6445
_reflns_number_total 7887
_reflns_threshold_expression 'I > 2\s(I)'
_cod_data_source_file d3gc02364h2.cif
_cod_data_source_block k11007-jjw-d
_cod_depositor_comments
;
Adding full bibliography for 7247352--7247359.cif.

2024-12-16
Z value and formula fixed to values more according to usual
chemical conventions.                 miguel
;
_cod_original_formula_sum 'C58 H52 N4 O2'
_cod_original_formula_weight 837.03
_cod_original_formula_moiety '2(C29 H26 N2 O)'
_cod_original_formula_units_Z 8
_cod_database_code 7247359
_shelx_shelxl_version_number 2018/3
_shelx_space_group_comment
;
The symmetry employed for this shelxl refinement is uniquely defined
by the following loop, which should always be used as a source of
symmetry information in preference to the above space-group names.
They are only intended as comments.
;
_diffrn_oxdiff_digest_frames
;
0170edd777fe6fe5957c38ee90f42d7c8f00025f3dd
;
_reflns_odcompleteness_completeness 99.97
_reflns_odcompleteness_iscentric 1
_reflns_odcompleteness_theta 26.32
_olex2_refinement_description
;
1. Fixed Uiso
 At 1.2 times of:
  All C(H) groups, All C(H,H) groups
 At 1.5 times of:
  All C(H,H,H) groups
2.a Ternary CH refined with riding coordinates:
 C19(H19), C48(H48)
2.b Secondary CH2 refined with riding coordinates:
 C18(H18A,H18B), C47(H47A,H47B)
2.c Aromatic/amide H refined with riding coordinates:
 C5(H5), C6(H6), C7(H7), C8(H8), C9(H9), C13(H13), C14(H14), C15(H15),
 C16(H16), C21(H21), C22(H22), C23(H23), C24(H24), C25(H25), C34(H34), C35(H35),
  C36(H36), C37(H37), C38(H38), C42(H42), C43(H43), C44(H44), C45(H45),
 C50(H50), C51(H51), C52(H52), C53(H53), C54(H54)
2.d Idealised Me refined as rotating group:
 C27(H27A,H27B,H27C), C28(H28A,H28B,H28C), C29(H29A,H29B,H29C), C56(H56A,H56C,
 H56B), C57(H57B,H57A,H57C), C58(H58C,H58A,H58B)
;
_smtbx_masks_void_probe_radius 1.2
_smtbx_masks_void_truncation_radius 1.2
_olex2_submission_special_instructions 'No special instructions were received'
_oxdiff_exptl_absorpt_empirical_details
;
Empirical correction (ABSPACK) includes:
- Absorption correction using spherical harmonics
- Frame scaling
;
_oxdiff_exptl_absorpt_empirical_full_max 1.935
_oxdiff_exptl_absorpt_empirical_full_min 0.316

loop_
_space_group_symop_operation_xyz
'x, y, z'
'-x, y, -z+1/2'
'x+1/2, y+1/2, z'
'-x+1/2, y+1/2, -z+1/2'
'-x, -y, -z'
'x, -y, z-1/2'
'-x+1/2, -y+1/2, -z'
'x+1/2, -y+1/2, z-1/2'

loop_
_atom_site_label
_atom_site_type_symbol
_atom_site_fract_x
_atom_site_fract_y
_atom_site_fract_z
_atom_site_U_iso_or_equiv
_atom_site_adp_type
_atom_site_occupancy
_atom_site_site_symmetry_order
_atom_site_calc_flag
_atom_site_refinement_flags_posn
_atom_site_refinement_flags_adp
_atom_site_refinement_flags_occupancy
_atom_site_disorder_assembly
_atom_site_disorder_group
O1 O 0.26193(7) 1.17376(16) 0.40663(4) 0.0227(4) Uani 1 1 d . . . . .
N1 N 0.36492(9) 0.8241(2) 0.46890(6) 0.0318(5) Uani 1 1 d . . . . .
N2 N 0.22430(8) 1.1278(2) 0.34362(5) 0.0219(5) Uani 1 1 d . . . . .
C1 C 0.33871(10) 0.8989(2) 0.45018(6) 0.0224(5) Uani 1 1 d . . . . .
C2 C 0.30576(9) 0.9908(2) 0.42656(6) 0.0220(5) Uani 1 1 d . . . . .
C3 C 0.29398(10) 1.1151(2) 0.43636(6) 0.0225(5) Uani 1 1 d . . . . .
C4 C 0.30964(9) 1.1937(2) 0.47021(6) 0.0209(5) Uani 1 1 d . . . . .
C5 C 0.31835(10) 1.1364(3) 0.50563(7) 0.0257(6) Uani 1 1 d . . . . .
H5 H 0.314404 1.046697 0.507967 0.031 Uiso 1 1 calc R . . . .
C6 C 0.33287(11) 1.2123(3) 0.53738(7) 0.0311(6) Uani 1 1 d . . . . .
H6 H 0.338524 1.173591 0.561036 0.037 Uiso 1 1 calc R . . . .
C7 C 0.33902(11) 1.3455(3) 0.53409(7) 0.0319(6) Uani 1 1 d . . . . .
H7 H 0.348453 1.396417 0.555524 0.038 Uiso 1 1 calc R . . . .
C8 C 0.33117(12) 1.4028(3) 0.49904(8) 0.0376(7) Uani 1 1 d . . . . .
H8 H 0.335846 1.492341 0.496851 0.045 Uiso 1 1 calc R . . . .
C9 C 0.31637(11) 1.3278(3) 0.46711(7) 0.0312(6) Uani 1 1 d . . . . .
H9 H 0.310906 1.367040 0.443527 0.037 Uiso 1 1 calc R . . . .
C10 C 0.28088(9) 0.9722(2) 0.38770(6) 0.0211(5) Uani 1 1 d . . . . .
C11 C 0.25487(10) 1.0855(2) 0.37683(6) 0.0222(5) Uani 1 1 d . . . . .
C12 C 0.28158(10) 0.8612(2) 0.36203(6) 0.0225(5) Uani 1 1 d . . . . .
C13 C 0.32933(10) 0.7919(3) 0.35942(7) 0.0260(6) Uani 1 1 d . . . . .
H13 H 0.361546 0.809942 0.375975 0.031 Uiso 1 1 calc R . . . .
C14 C 0.32929(11) 0.6961(3) 0.33234(7) 0.0292(6) Uani 1 1 d . . . . .
H14 H 0.361505 0.650878 0.330501 0.035 Uiso 1 1 calc R . . . .
C15 C 0.28124(11) 0.6678(3) 0.30804(7) 0.0295(6) Uani 1 1 d . . . . .
H15 H 0.281127 0.603738 0.289758 0.035 Uiso 1 1 calc R . . . .
C16 C 0.23346(11) 0.7346(3) 0.31095(7) 0.0272(6) Uani 1 1 d . . . . .
H16 H 0.201261 0.714347 0.294639 0.033 Uiso 1 1 calc R . . . .
C17 C 0.23248(10) 0.8317(2) 0.33781(6) 0.0223(5) Uani 1 1 d . . . . .
C18 C 0.18052(10) 0.9042(2) 0.34142(7) 0.0241(5) Uani 1 1 d . . . . .
H18A H 0.176601 0.906343 0.367757 0.029 Uiso 1 1 calc R . . . .
H18B H 0.149452 0.855949 0.328060 0.029 Uiso 1 1 calc R . . . .
C19 C 0.17787(10) 1.0452(2) 0.32632(6) 0.0219(5) Uani 1 1 d . . . . .
H19 H 0.179182 1.040549 0.299325 0.026 Uiso 1 1 calc R . . . .
C20 C 0.12230(10) 1.1037(2) 0.33077(6) 0.0223(5) Uani 1 1 d . . . . .
C21 C 0.11620(10) 1.1787(3) 0.36185(7) 0.0272(6) Uani 1 1 d . . . . .
H21 H 0.147088 1.201346 0.379123 0.033 Uiso 1 1 calc R . . . .
C22 C 0.06451(11) 1.2203(3) 0.36746(8) 0.0325(6) Uani 1 1 d . . . . .
H22 H 0.060901 1.269494 0.388586 0.039 Uiso 1 1 calc R . . . .
C23 C 0.01824(11) 1.1886(3) 0.34168(8) 0.0329(6) Uani 1 1 d . . . . .
H23 H -0.016464 1.215599 0.345595 0.040 Uiso 1 1 calc R . . . .
C24 C 0.02400(11) 1.1168(3) 0.31012(8) 0.0328(6) Uani 1 1 d . . . . .
H24 H -0.006831 1.097444 0.292410 0.039 Uiso 1 1 calc R . . . .
C25 C 0.07554(10) 1.0735(3) 0.30472(7) 0.0283(6) Uani 1 1 d . . . . .
H25 H 0.078956 1.023940 0.283606 0.034 Uiso 1 1 calc R . . . .
C26 C 0.25485(10) 1.2025(3) 0.31738(7) 0.0258(6) Uani 1 1 d . . . . .
C27 C 0.28760(11) 1.1095(3) 0.29609(7) 0.0328(6) Uani 1 1 d . . . . .
H27A H 0.313451 1.061443 0.313763 0.049 Uiso 1 1 calc GR . . . .
H27B H 0.307079 1.158917 0.279823 0.049 Uiso 1 1 calc GR . . . .
H27C H 0.262789 1.050041 0.281355 0.049 Uiso 1 1 calc GR . . . .
C28 C 0.29464(11) 1.2967(3) 0.34069(8) 0.0343(6) Uani 1 1 d . . . . .
H28A H 0.274557 1.352728 0.354957 0.051 Uiso 1 1 calc GR . . . .
H28B H 0.312911 1.348469 0.324259 0.051 Uiso 1 1 calc GR . . . .
H28C H 0.321483 1.248158 0.357523 0.051 Uiso 1 1 calc GR . . . .
C29 C 0.21365(11) 1.2812(3) 0.29034(7) 0.0321(6) Uani 1 1 d . . . . .
H29A H 0.188662 1.223065 0.275210 0.048 Uiso 1 1 calc GR . . . .
H29B H 0.232880 1.332597 0.274379 0.048 Uiso 1 1 calc GR . . . .
H29C H 0.193357 1.337673 0.304342 0.048 Uiso 1 1 calc GR . . . .
O2 O 0.48681(7) 0.11786(16) 0.34076(4) 0.0230(4) Uani 1 1 d . . . . .
N3 N 0.38383(9) 0.4713(2) 0.28155(6) 0.0325(5) Uani 1 1 d . . . . .
N4 N 0.52255(8) 0.1520(2) 0.40461(5) 0.0220(5) Uani 1 1 d . . . . .
C30 C 0.40999(10) 0.3962(2) 0.30036(7) 0.0235(5) Uani 1 1 d . . . . .
C31 C 0.44226(10) 0.3022(2) 0.32330(6) 0.0225(5) Uani 1 1 d . . . . .
C32 C 0.45483(9) 0.1808(2) 0.31184(6) 0.0228(5) Uani 1 1 d . . . . .
C33 C 0.44010(10) 0.1074(3) 0.27705(7) 0.0253(6) Uani 1 1 d . . . . .
C34 C 0.42581(10) 0.1704(3) 0.24263(7) 0.0306(6) Uani 1 1 d . . . . .
H34 H 0.425486 0.261039 0.241561 0.037 Uiso 1 1 calc R . . . .
C35 C 0.41208(11) 0.0982(3) 0.20994(8) 0.0363(7) Uani 1 1 d . . . . .
H35 H 0.402474 0.140790 0.187039 0.044 Uiso 1 1 calc R . . . .
C36 C 0.41250(11) -0.0356(3) 0.21100(8) 0.0394(7) Uani 1 1 d . . . . .
H36 H 0.403721 -0.083301 0.188899 0.047 Uiso 1 1 calc R . . . .
C37 C 0.42603(13) -0.0989(3) 0.24511(9) 0.0445(8) Uani 1 1 d . . . . .
H37 H 0.425777 -0.189569 0.245962 0.053 Uiso 1 1 calc R . . . .
C38 C 0.43997(12) -0.0282(3) 0.27801(8) 0.0350(7) Uani 1 1 d . . . . .
H38 H 0.449280 -0.071526 0.300830 0.042 Uiso 1 1 calc R . . . .
C39 C 0.46624(10) 0.3140(2) 0.36246(6) 0.0225(5) Uani 1 1 d . . . . .
C40 C 0.49255(9) 0.2003(2) 0.37179(6) 0.0211(5) Uani 1 1 d . . . . .
C41 C 0.46411(10) 0.4193(2) 0.39003(6) 0.0224(5) Uani 1 1 d . . . . .
C42 C 0.41570(10) 0.4853(2) 0.39317(7) 0.0256(6) Uani 1 1 d . . . . .
H42 H 0.383963 0.469163 0.375935 0.031 Uiso 1 1 calc R . . . .
C43 C 0.41443(11) 0.5749(3) 0.42178(7) 0.0303(6) Uani 1 1 d . . . . .
H43 H 0.381956 0.618924 0.423680 0.036 Uiso 1 1 calc R . . . .
C44 C 0.46170(12) 0.5989(3) 0.44762(8) 0.0338(6) Uani 1 1 d . . . . .
H44 H 0.460796 0.658140 0.467049 0.041 Uiso 1 1 calc R . . . .
C45 C 0.51026(11) 0.5345(3) 0.44441(7) 0.0311(6) Uani 1 1 d . . . . .
H45 H 0.541902 0.551366 0.461652 0.037 Uiso 1 1 calc R . . . .
C46 C 0.51212(10) 0.4453(2) 0.41577(7) 0.0247(5) Uani 1 1 d . . . . .
C47 C 0.56498(10) 0.3762(2) 0.41132(7) 0.0260(6) Uani 1 1 d . . . . .
H47A H 0.595634 0.423476 0.425539 0.031 Uiso 1 1 calc R . . . .
H47B H 0.569178 0.379413 0.385041 0.031 Uiso 1 1 calc R . . . .
C48 C 0.56842(10) 0.2335(2) 0.42416(6) 0.0222(5) Uani 1 1 d . . . . .
H48 H 0.565865 0.232643 0.451013 0.027 Uiso 1 1 calc R . . . .
C49 C 0.62421(10) 0.1766(2) 0.42006(6) 0.0235(5) Uani 1 1 d . . . . .
C50 C 0.63051(11) 0.0877(3) 0.39199(7) 0.0294(6) Uani 1 1 d . . . . .
H50 H 0.599581 0.055900 0.376294 0.035 Uiso 1 1 calc R . . . .
C51 C 0.68256(12) 0.0457(3) 0.38713(8) 0.0367(7) Uani 1 1 d . . . . .
H51 H 0.686149 -0.013203 0.368058 0.044 Uiso 1 1 calc R . . . .
C52 C 0.72901(12) 0.0906(3) 0.41033(9) 0.0404(7) Uani 1 1 d . . . . .
H52 H 0.763832 0.063272 0.406792 0.048 Uiso 1 1 calc R . . . .
C53 C 0.72309(11) 0.1766(3) 0.43885(9) 0.0389(7) Uani 1 1 d . . . . .
H53 H 0.754150 0.205633 0.454950 0.047 Uiso 1 1 calc R . . . .
C54 C 0.67136(11) 0.2205(3) 0.44384(8) 0.0322(6) Uani 1 1 d . . . . .
H54 H 0.668047 0.279200 0.463021 0.039 Uiso 1 1 calc R . . . .
C55 C 0.49152(10) 0.0691(3) 0.42846(7) 0.0246(5) Uani 1 1 d . . . . .
C56 C 0.45388(11) -0.0239(3) 0.40313(7) 0.0306(6) Uani 1 1 d . . . . .
H56A H 0.425889 0.025113 0.387392 0.046 Uiso 1 1 calc GR . . . .
H56C H 0.436916 -0.083354 0.418355 0.046 Uiso 1 1 calc GR . . . .
H56B H 0.475133 -0.072057 0.387701 0.046 Uiso 1 1 calc GR . . . .
C57 C 0.53269(11) -0.0119(3) 0.45509(7) 0.0312(6) Uani 1 1 d . . . . .
H57B H 0.513234 -0.072827 0.468318 0.047 Uiso 1 1 calc GR . . . .
H57A H 0.554565 0.044607 0.472822 0.047 Uiso 1 1 calc GR . . . .
H57C H 0.556229 -0.058498 0.440914 0.047 Uiso 1 1 calc GR . . . .
C58 C 0.45653(11) 0.1553(3) 0.45013(7) 0.0304(6) Uani 1 1 d . . . . .
H58C H 0.430758 0.204343 0.432646 0.046 Uiso 1 1 calc GR . . . .
H58A H 0.480059 0.214188 0.466080 0.046 Uiso 1 1 calc GR . . . .
H58B H 0.436865 0.101427 0.465224 0.046 Uiso 1 1 calc GR . . . .

loop_
_atom_site_aniso_label
_atom_site_aniso_U_11
_atom_site_aniso_U_22
_atom_site_aniso_U_33
_atom_site_aniso_U_23
_atom_site_aniso_U_13
_atom_site_aniso_U_12
O1 0.0242(9) 0.0229(9) 0.0207(8) -0.0029(7) 0.0022(7) 0.0001(7)
N1 0.0348(13) 0.0344(13) 0.0265(11) -0.0006(10) 0.0060(10) 0.0039(11)
N2 0.0203(10) 0.0258(11) 0.0192(10) 0.0021(8) 0.0020(8) -0.0023(9)
C1 0.0238(12) 0.0235(13) 0.0206(12) -0.0013(10) 0.0056(10) 0.0002(11)
C2 0.0194(12) 0.0251(13) 0.0224(12) -0.0012(10) 0.0057(9) -0.0012(10)
C3 0.0207(12) 0.0262(14) 0.0205(12) 0.0019(10) 0.0031(9) -0.0012(10)
C4 0.0151(11) 0.0246(13) 0.0234(12) -0.0031(10) 0.0038(9) -0.0003(10)
C5 0.0296(13) 0.0252(13) 0.0230(12) -0.0012(10) 0.0061(10) -0.0020(11)
C6 0.0325(14) 0.0385(16) 0.0225(13) -0.0019(11) 0.0052(11) -0.0049(12)
C7 0.0305(14) 0.0371(16) 0.0275(13) -0.0119(12) 0.0029(11) -0.0088(12)
C8 0.0484(18) 0.0245(14) 0.0374(16) -0.0065(12) -0.0008(13) -0.0076(13)
C9 0.0389(15) 0.0274(14) 0.0256(13) -0.0007(11) 0.0002(11) -0.0011(12)
C10 0.0210(12) 0.0228(13) 0.0198(12) -0.0017(10) 0.0039(9) -0.0017(10)
C11 0.0214(12) 0.0255(13) 0.0208(12) -0.0029(10) 0.0063(9) -0.0029(10)
C12 0.0268(13) 0.0209(13) 0.0203(12) 0.0007(10) 0.0053(10) -0.0001(10)
C13 0.0257(13) 0.0260(14) 0.0255(13) -0.0007(11) 0.0014(10) 0.0024(11)
C14 0.0299(14) 0.0270(14) 0.0304(14) -0.0014(11) 0.0037(11) 0.0084(11)
C15 0.0384(15) 0.0244(14) 0.0247(13) -0.0063(11) 0.0026(11) 0.0034(11)
C16 0.0295(14) 0.0259(14) 0.0245(13) -0.0035(10) -0.0002(10) 0.0001(11)
C17 0.0255(13) 0.0200(13) 0.0216(12) -0.0005(10) 0.0046(10) -0.0011(10)
C18 0.0221(12) 0.0247(13) 0.0256(12) -0.0021(10) 0.0041(10) -0.0021(10)
C19 0.0215(12) 0.0265(13) 0.0178(11) -0.0039(10) 0.0037(9) -0.0030(10)
C20 0.0224(12) 0.0226(13) 0.0222(12) 0.0026(10) 0.0042(10) 0.0000(10)
C21 0.0258(13) 0.0318(14) 0.0236(12) -0.0010(11) 0.0029(10) 0.0017(11)
C22 0.0335(15) 0.0340(15) 0.0322(14) -0.0012(12) 0.0121(12) 0.0065(12)
C23 0.0249(14) 0.0315(15) 0.0443(16) 0.0069(13) 0.0111(12) 0.0046(11)
C24 0.0231(13) 0.0333(16) 0.0404(15) 0.0041(12) 0.0004(11) -0.0016(11)
C25 0.0264(14) 0.0298(14) 0.0282(13) -0.0017(11) 0.0024(11) -0.0036(11)
C26 0.0255(13) 0.0303(14) 0.0229(12) 0.0047(11) 0.0076(10) 0.0007(11)
C27 0.0309(14) 0.0389(16) 0.0312(14) 0.0045(12) 0.0131(11) 0.0037(12)
C28 0.0324(15) 0.0372(16) 0.0339(15) 0.0037(12) 0.0074(12) -0.0088(13)
C29 0.0334(15) 0.0344(15) 0.0291(14) 0.0064(12) 0.0065(11) -0.0003(12)
O2 0.0235(9) 0.0239(9) 0.0215(8) -0.0024(7) 0.0036(7) 0.0010(7)
N3 0.0357(13) 0.0350(13) 0.0275(11) 0.0031(10) 0.0073(10) 0.0082(11)
N4 0.0195(10) 0.0269(11) 0.0195(10) 0.0017(8) 0.0027(8) -0.0055(9)
C30 0.0239(12) 0.0266(14) 0.0215(12) -0.0028(11) 0.0079(10) -0.0009(11)
C31 0.0221(12) 0.0229(13) 0.0227(12) 0.0005(10) 0.0042(9) -0.0001(10)
C32 0.0189(12) 0.0283(14) 0.0208(12) 0.0024(10) 0.0021(9) -0.0004(10)
C33 0.0195(12) 0.0318(15) 0.0250(13) -0.0056(11) 0.0046(10) 0.0024(10)
C34 0.0269(14) 0.0405(16) 0.0242(13) -0.0036(12) 0.0037(10) 0.0051(12)
C35 0.0260(14) 0.055(2) 0.0272(14) -0.0067(13) 0.0032(11) 0.0060(13)
C36 0.0273(15) 0.054(2) 0.0350(16) -0.0194(14) 0.0003(12) 0.0021(13)
C37 0.0457(18) 0.0382(18) 0.0461(18) -0.0155(14) -0.0029(14) 0.0022(14)
C38 0.0387(16) 0.0315(16) 0.0327(15) -0.0059(12) -0.0011(12) 0.0027(12)
C39 0.0237(12) 0.0231(13) 0.0217(12) 0.0009(10) 0.0065(10) -0.0017(10)
C40 0.0220(12) 0.0219(13) 0.0208(12) -0.0023(10) 0.0079(9) -0.0035(10)
C41 0.0289(13) 0.0199(12) 0.0193(11) 0.0002(10) 0.0064(10) -0.0031(10)
C42 0.0270(13) 0.0240(13) 0.0253(13) 0.0012(10) 0.0028(10) 0.0017(11)
C43 0.0314(14) 0.0267(14) 0.0330(14) -0.0013(11) 0.0056(11) 0.0053(11)
C44 0.0431(16) 0.0266(15) 0.0308(14) -0.0097(11) 0.0035(12) 0.0012(12)
C45 0.0313(15) 0.0281(15) 0.0326(14) -0.0066(11) 0.0012(11) -0.0032(11)
C46 0.0270(13) 0.0204(13) 0.0265(13) -0.0004(10) 0.0036(10) -0.0036(10)
C47 0.0233(13) 0.0275(14) 0.0274(13) -0.0027(11) 0.0041(10) -0.0049(11)
C48 0.0211(12) 0.0275(13) 0.0176(11) -0.0026(10) 0.0016(9) -0.0029(10)
C49 0.0223(12) 0.0258(13) 0.0225(12) 0.0068(10) 0.0037(10) -0.0023(10)
C50 0.0268(13) 0.0337(15) 0.0278(13) 0.0035(11) 0.0047(10) 0.0013(11)
C51 0.0351(16) 0.0405(17) 0.0371(15) 0.0064(13) 0.0132(12) 0.0065(13)
C52 0.0253(14) 0.0456(18) 0.0526(18) 0.0150(15) 0.0131(13) 0.0072(13)
C53 0.0204(13) 0.0438(18) 0.0497(17) 0.0123(14) -0.0026(12) -0.0060(12)
C54 0.0256(14) 0.0379(16) 0.0318(14) 0.0038(12) 0.0005(11) -0.0029(12)
C55 0.0235(13) 0.0262(14) 0.0243(12) 0.0047(10) 0.0050(10) -0.0029(10)
C56 0.0275(14) 0.0307(15) 0.0339(14) 0.0021(12) 0.0060(11) -0.0072(11)
C57 0.0299(14) 0.0325(15) 0.0311(14) 0.0094(12) 0.0049(11) 0.0012(12)
C58 0.0266(14) 0.0356(16) 0.0310(14) 0.0045(12) 0.0104(11) 0.0005(12)

loop_
_atom_type_symbol
_atom_type_description
_atom_type_scat_dispersion_real
_atom_type_scat_dispersion_imag
_atom_type_scat_source
C C 0.0033 0.0016 'International Tables Vol C Tables 4.2.6.8 and 6.1.1.4'
H H 0.0000 0.0000 'International Tables Vol C Tables 4.2.6.8 and 6.1.1.4'
N N 0.0061 0.0033 'International Tables Vol C Tables 4.2.6.8 and 6.1.1.4'
O O 0.0106 0.0060 'International Tables Vol C Tables 4.2.6.8 and 6.1.1.4'

loop_
_geom_angle_atom_site_label_1
_geom_angle_atom_site_label_2
_geom_angle_atom_site_label_3
_geom_angle
_geom_angle_site_symmetry_1
_geom_angle_site_symmetry_3
_geom_angle_publ_flag
C3 O1 C11 107.63(18) . . ?
C11 N2 C19 117.5(2) . . ?
C11 N2 C26 116.58(19) . . ?
C19 N2 C26 117.21(18) . . ?
N1 C1 C2 179.3(3) . . ?
C1 C2 C10 126.8(2) . . ?
C3 C2 C1 125.8(2) . . ?
C3 C2 C10 107.4(2) . . ?
O1 C3 C2 109.2(2) . . ?
O1 C3 C4 117.0(2) . . ?
C2 C3 C4 133.8(2) . . ?
C5 C4 C3 120.9(2) . . ?
C5 C4 C9 119.3(2) . . ?
C9 C4 C3 119.8(2) . . ?
C4 C5 H5 119.9 . . ?
C6 C5 C4 120.2(2) . . ?
C6 C5 H5 119.9 . . ?
C5 C6 H6 119.9 . . ?
C7 C6 C5 120.2(2) . . ?
C7 C6 H6 119.9 . . ?
C6 C7 H7 120.0 . . ?
C8 C7 C6 120.0(2) . . ?
C8 C7 H7 120.0 . . ?
C7 C8 H8 119.9 . . ?
C7 C8 C9 120.3(3) . . ?
C9 C8 H8 119.9 . . ?
C4 C9 H9 119.9 . . ?
C8 C9 C4 120.1(2) . . ?
C8 C9 H9 119.9 . . ?
C2 C10 C12 131.7(2) . . ?
C11 C10 C2 105.8(2) . . ?
C11 C10 C12 122.5(2) . . ?
N2 C11 O1 116.6(2) . . ?
C10 C11 O1 109.9(2) . . ?
C10 C11 N2 133.5(2) . . ?
C13 C12 C10 122.4(2) . . ?
C13 C12 C17 120.0(2) . . ?
C17 C12 C10 117.5(2) . . ?
C12 C13 H13 119.8 . . ?
C14 C13 C12 120.5(2) . . ?
C14 C13 H13 119.8 . . ?
C13 C14 H14 120.1 . . ?
C15 C14 C13 119.8(2) . . ?
C15 C14 H14 120.1 . . ?
C14 C15 H15 120.0 . . ?
C16 C15 C14 119.9(2) . . ?
C16 C15 H15 120.0 . . ?
C15 C16 H16 119.3 . . ?
C15 C16 C17 121.3(2) . . ?
C17 C16 H16 119.3 . . ?
C12 C17 C18 119.9(2) . . ?
C16 C17 C12 118.4(2) . . ?
C16 C17 C18 121.7(2) . . ?
C17 C18 H18A 108.5 . . ?
C17 C18 H18B 108.5 . . ?
C17 C18 C19 114.9(2) . . ?
H18A C18 H18B 107.5 . . ?
C19 C18 H18A 108.5 . . ?
C19 C18 H18B 108.5 . . ?
N2 C19 C18 113.81(19) . . ?
N2 C19 H19 107.4 . . ?
N2 C19 C20 112.05(19) . . ?
C18 C19 H19 107.4 . . ?
C20 C19 C18 108.60(19) . . ?
C20 C19 H19 107.4 . . ?
C21 C20 C19 121.3(2) . . ?
C21 C20 C25 118.7(2) . . ?
C25 C20 C19 119.8(2) . . ?
C20 C21 H21 119.7 . . ?
C20 C21 C22 120.7(2) . . ?
C22 C21 H21 119.7 . . ?
C21 C22 H22 119.9 . . ?
C23 C22 C21 120.2(3) . . ?
C23 C22 H22 119.9 . . ?
C22 C23 H23 120.2 . . ?
C24 C23 C22 119.5(2) . . ?
C24 C23 H23 120.2 . . ?
C23 C24 H24 119.8 . . ?
C23 C24 C25 120.4(2) . . ?
C25 C24 H24 119.8 . . ?
C20 C25 H25 119.8 . . ?
C24 C25 C20 120.4(2) . . ?
C24 C25 H25 119.8 . . ?
N2 C26 C27 110.7(2) . . ?
N2 C26 C28 108.48(19) . . ?
N2 C26 C29 108.9(2) . . ?
C28 C26 C27 109.1(2) . . ?
C29 C26 C27 111.1(2) . . ?
C29 C26 C28 108.6(2) . . ?
C26 C27 H27A 109.5 . . ?
C26 C27 H27B 109.5 . . ?
C26 C27 H27C 109.5 . . ?
H27A C27 H27B 109.5 . . ?
H27A C27 H27C 109.5 . . ?
H27B C27 H27C 109.5 . . ?
C26 C28 H28A 109.5 . . ?
C26 C28 H28B 109.5 . . ?
C26 C28 H28C 109.5 . . ?
H28A C28 H28B 109.5 . . ?
H28A C28 H28C 109.5 . . ?
H28B C28 H28C 109.5 . . ?
C26 C29 H29A 109.5 . . ?
C26 C29 H29B 109.5 . . ?
C26 C29 H29C 109.5 . . ?
H29A C29 H29B 109.5 . . ?
H29A C29 H29C 109.5 . . ?
H29B C29 H29C 109.5 . . ?
C32 O2 C40 107.32(18) . . ?
C40 N4 C48 117.58(19) . . ?
C40 N4 C55 116.27(18) . . ?
C48 N4 C55 117.66(18) . . ?
N3 C30 C31 179.3(3) . . ?
C30 C31 C39 127.7(2) . . ?
C32 C31 C30 125.1(2) . . ?
C32 C31 C39 107.2(2) . . ?
O2 C32 C31 109.4(2) . . ?
O2 C32 C33 116.5(2) . . ?
C31 C32 C33 134.1(2) . . ?
C34 C33 C32 121.2(2) . . ?
C38 C33 C32 119.8(2) . . ?
C38 C33 C34 119.0(2) . . ?
C33 C34 H34 120.0 . . ?
C35 C34 C33 120.0(3) . . ?
C35 C34 H34 120.0 . . ?
C34 C35 H35 119.6 . . ?
C36 C35 C34 120.7(3) . . ?
C36 C35 H35 119.6 . . ?
C35 C36 H36 120.2 . . ?
C35 C36 C37 119.6(3) . . ?
C37 C36 H36 120.2 . . ?
C36 C37 H37 119.8 . . ?
C36 C37 C38 120.4(3) . . ?
C38 C37 H37 119.8 . . ?
C33 C38 H38 119.9 . . ?
C37 C38 C33 120.3(3) . . ?
C37 C38 H38 119.9 . . ?
C31 C39 C41 131.8(2) . . ?
C40 C39 C31 105.9(2) . . ?
C40 C39 C41 122.2(2) . . ?
N4 C40 O2 116.2(2) . . ?
C39 C40 O2 110.1(2) . . ?
C39 C40 N4 133.8(2) . . ?
C42 C41 C39 122.4(2) . . ?
C42 C41 C46 119.6(2) . . ?
C46 C41 C39 117.8(2) . . ?
C41 C42 H42 119.8 . . ?
C43 C42 C41 120.5(2) . . ?
C43 C42 H42 119.8 . . ?
C42 C43 H43 120.0 . . ?
C42 C43 C44 119.9(2) . . ?
C44 C43 H43 120.0 . . ?
C43 C44 H44 120.0 . . ?
C45 C44 C43 119.9(2) . . ?
C45 C44 H44 120.0 . . ?
C44 C45 H45 119.7 . . ?
C46 C45 C44 120.7(2) . . ?
C46 C45 H45 119.7 . . ?
C41 C46 C47 119.1(2) . . ?
C45 C46 C41 119.4(2) . . ?
C45 C46 C47 121.5(2) . . ?
C46 C47 H47A 108.5 . . ?
C46 C47 H47B 108.5 . . ?
C46 C47 C48 114.9(2) . . ?
H47A C47 H47B 107.5 . . ?
C48 C47 H47A 108.5 . . ?
C48 C47 H47B 108.5 . . ?
N4 C48 C47 113.16(19) . . ?
N4 C48 H48 107.3 . . ?
N4 C48 C49 111.5(2) . . ?
C47 C48 H48 107.3 . . ?
C49 C48 C47 110.1(2) . . ?
C49 C48 H48 107.3 . . ?
C50 C49 C48 122.2(2) . . ?
C50 C49 C54 118.5(2) . . ?
C54 C49 C48 119.2(2) . . ?
C49 C50 H50 119.7 . . ?
C51 C50 C49 120.7(3) . . ?
C51 C50 H50 119.7 . . ?
C50 C51 H51 119.7 . . ?
C52 C51 C50 120.6(3) . . ?
C52 C51 H51 119.7 . . ?
C51 C52 H52 120.4 . . ?
C53 C52 C51 119.1(3) . . ?
C53 C52 H52 120.4 . . ?
C52 C53 H53 119.5 . . ?
C52 C53 C54 120.9(3) . . ?
C54 C53 H53 119.5 . . ?
C49 C54 H54 119.9 . . ?
C53 C54 C49 120.1(3) . . ?
C53 C54 H54 119.9 . . ?
N4 C55 C56 109.08(19) . . ?
N4 C55 C57 108.71(19) . . ?
N4 C55 C58 110.2(2) . . ?
C56 C55 C58 109.2(2) . . ?
C57 C55 C56 108.2(2) . . ?
C57 C55 C58 111.4(2) . . ?
C55 C56 H56A 109.5 . . ?
C55 C56 H56C 109.5 . . ?
C55 C56 H56B 109.5 . . ?
H56A C56 H56C 109.5 . . ?
H56A C56 H56B 109.5 . . ?
H56C C56 H56B 109.5 . . ?
C55 C57 H57B 109.5 . . ?
C55 C57 H57A 109.5 . . ?
C55 C57 H57C 109.5 . . ?
H57B C57 H57A 109.5 . . ?
H57B C57 H57C 109.5 . . ?
H57A C57 H57C 109.5 . . ?
C55 C58 H58C 109.5 . . ?
C55 C58 H58A 109.5 . . ?
C55 C58 H58B 109.5 . . ?
H58C C58 H58A 109.5 . . ?
H58C C58 H58B 109.5 . . ?
H58A C58 H58B 109.5 . . ?

loop_
_geom_bond_atom_site_label_1
_geom_bond_atom_site_label_2
_geom_bond_distance
_geom_bond_site_symmetry_2
_geom_bond_publ_flag
O1 C3 1.362(3) . ?
O1 C11 1.394(3) . ?
N1 C1 1.148(3) . ?
N2 C11 1.376(3) . ?
N2 C19 1.476(3) . ?
N2 C26 1.510(3) . ?
C1 C2 1.430(3) . ?
C2 C3 1.366(4) . ?
C2 C10 1.447(3) . ?
C3 C4 1.460(3) . ?
C4 C5 1.390(3) . ?
C4 C9 1.392(4) . ?
C5 H5 0.9300 . ?
C5 C6 1.382(4) . ?
C6 H6 0.9300 . ?
C6 C7 1.381(4) . ?
C7 H7 0.9300 . ?
C7 C8 1.379(4) . ?
C8 H8 0.9300 . ?
C8 C9 1.383(4) . ?
C9 H9 0.9300 . ?
C10 C11 1.353(3) . ?
C10 C12 1.469(3) . ?
C12 C13 1.390(3) . ?
C12 C17 1.403(3) . ?
C13 H13 0.9300 . ?
C13 C14 1.384(4) . ?
C14 H14 0.9300 . ?
C14 C15 1.383(4) . ?
C15 H15 0.9300 . ?
C15 C16 1.380(4) . ?
C16 H16 0.9300 . ?
C16 C17 1.392(3) . ?
C17 C18 1.503(3) . ?
C18 H18A 0.9700 . ?
C18 H18B 0.9700 . ?
C18 C19 1.543(3) . ?
C19 H19 0.9800 . ?
C19 C20 1.526(3) . ?
C20 C21 1.387(3) . ?
C20 C25 1.396(3) . ?
C21 H21 0.9300 . ?
C21 C22 1.387(4) . ?
C22 H22 0.9300 . ?
C22 C23 1.386(4) . ?
C23 H23 0.9300 . ?
C23 C24 1.382(4) . ?
C24 H24 0.9300 . ?
C24 C25 1.387(4) . ?
C25 H25 0.9300 . ?
C26 C27 1.533(4) . ?
C26 C28 1.526(4) . ?
C26 C29 1.519(3) . ?
C27 H27A 0.9600 . ?
C27 H27B 0.9600 . ?
C27 H27C 0.9600 . ?
C28 H28A 0.9600 . ?
C28 H28B 0.9600 . ?
C28 H28C 0.9600 . ?
C29 H29A 0.9600 . ?
C29 H29B 0.9600 . ?
C29 H29C 0.9600 . ?
O2 C32 1.362(3) . ?
O2 C40 1.391(3) . ?
N3 C30 1.151(3) . ?
N4 C40 1.380(3) . ?
N4 C48 1.487(3) . ?
N4 C55 1.503(3) . ?
C30 C31 1.424(3) . ?
C31 C32 1.364(4) . ?
C31 C39 1.443(3) . ?
C32 C33 1.456(3) . ?
C33 C34 1.392(4) . ?
C33 C38 1.391(4) . ?
C34 H34 0.9300 . ?
C34 C35 1.386(4) . ?
C35 H35 0.9300 . ?
C35 C36 1.372(5) . ?
C36 H36 0.9300 . ?
C36 C37 1.382(4) . ?
C37 H37 0.9300 . ?
C37 C38 1.385(4) . ?
C38 H38 0.9300 . ?
C39 C40 1.349(3) . ?
C39 C41 1.474(3) . ?
C41 C42 1.391(4) . ?
C41 C46 1.404(3) . ?
C42 H42 0.9300 . ?
C42 C43 1.386(4) . ?
C43 H43 0.9300 . ?
C43 C44 1.388(4) . ?
C44 H44 0.9300 . ?
C44 C45 1.387(4) . ?
C45 H45 0.9300 . ?
C45 C46 1.386(4) . ?
C46 C47 1.513(3) . ?
C47 H47A 0.9700 . ?
C47 H47B 0.9700 . ?
C47 C48 1.533(4) . ?
C48 H48 0.9800 . ?
C48 C49 1.521(3) . ?
C49 C50 1.390(4) . ?
C49 C54 1.400(3) . ?
C50 H50 0.9300 . ?
C50 C51 1.389(4) . ?
C51 H51 0.9300 . ?
C51 C52 1.381(4) . ?
C52 H52 0.9300 . ?
C52 C53 1.380(4) . ?
C53 H53 0.9300 . ?
C53 C54 1.389(4) . ?
C54 H54 0.9300 . ?
C55 C56 1.525(3) . ?
C55 C57 1.523(3) . ?
C55 C58 1.534(4) . ?
C56 H56A 0.9600 . ?
C56 H56C 0.9600 . ?
C56 H56B 0.9600 . ?
C57 H57B 0.9600 . ?
C57 H57A 0.9600 . ?
C57 H57C 0.9600 . ?
C58 H58C 0.9600 . ?
C58 H58A 0.9600 . ?
C58 H58B 0.9600 . ?

loop_
_geom_torsion_atom_site_label_1
_geom_torsion_atom_site_label_2
_geom_torsion_atom_site_label_3
_geom_torsion_atom_site_label_4
_geom_torsion
_geom_torsion_site_symmetry_1
_geom_torsion_site_symmetry_2
_geom_torsion_site_symmetry_3
_geom_torsion_site_symmetry_4
_geom_torsion_publ_flag
O1 C3 C4 C5 149.5(2) . . . . ?
O1 C3 C4 C9 -31.0(3) . . . . ?
N2 C19 C20 C21 -31.4(3) . . . . ?
N2 C19 C20 C25 153.7(2) . . . . ?
C1 C2 C3 O1 179.5(2) . . . . ?
C1 C2 C3 C4 1.6(4) . . . . ?
C1 C2 C10 C11 -178.7(2) . . . . ?
C1 C2 C10 C12 -0.1(4) . . . . ?
C2 C3 C4 C5 -32.7(4) . . . . ?
C2 C3 C4 C9 146.8(3) . . . . ?
C2 C10 C11 O1 -0.1(3) . . . . ?
C2 C10 C11 N2 179.9(3) . . . . ?
C2 C10 C12 C13 -44.1(4) . . . . ?
C2 C10 C12 C17 140.2(3) . . . . ?
C3 O1 C11 N2 -178.7(2) . . . . ?
C3 O1 C11 C10 1.3(3) . . . . ?
C3 C2 C10 C11 -1.1(3) . . . . ?
C3 C2 C10 C12 177.4(2) . . . . ?
C3 C4 C5 C6 -179.7(2) . . . . ?
C3 C4 C9 C8 180.0(2) . . . . ?
C4 C5 C6 C7 -0.3(4) . . . . ?
C5 C4 C9 C8 -0.5(4) . . . . ?
C5 C6 C7 C8 -0.6(4) . . . . ?
C6 C7 C8 C9 0.9(4) . . . . ?
C7 C8 C9 C4 -0.4(4) . . . . ?
C9 C4 C5 C6 0.8(4) . . . . ?
C10 C2 C3 O1 2.0(3) . . . . ?
C10 C2 C3 C4 -175.9(2) . . . . ?
C10 C12 C13 C14 -173.7(2) . . . . ?
C10 C12 C17 C16 174.3(2) . . . . ?
C10 C12 C17 C18 -6.0(3) . . . . ?
C11 O1 C3 C2 -2.1(3) . . . . ?
C11 O1 C3 C4 176.24(19) . . . . ?
C11 N2 C19 C18 -17.3(3) . . . . ?
C11 N2 C19 C20 106.4(2) . . . . ?
C11 N2 C26 C27 77.8(3) . . . . ?
C11 N2 C26 C28 -41.8(3) . . . . ?
C11 N2 C26 C29 -159.8(2) . . . . ?
C11 C10 C12 C13 134.3(3) . . . . ?
C11 C10 C12 C17 -41.4(3) . . . . ?
C12 C10 C11 O1 -178.8(2) . . . . ?
C12 C10 C11 N2 1.2(4) . . . . ?
C12 C13 C14 C15 -0.9(4) . . . . ?
C12 C17 C18 C19 74.6(3) . . . . ?
C13 C12 C17 C16 -1.5(4) . . . . ?
C13 C12 C17 C18 178.2(2) . . . . ?
C13 C14 C15 C16 -0.3(4) . . . . ?
C14 C15 C16 C17 0.6(4) . . . . ?
C15 C16 C17 C12 0.3(4) . . . . ?
C15 C16 C17 C18 -179.4(2) . . . . ?
C16 C17 C18 C19 -105.7(3) . . . . ?
C17 C12 C13 C14 1.8(4) . . . . ?
C17 C18 C19 N2 -56.3(3) . . . . ?
C17 C18 C19 C20 178.15(19) . . . . ?
C18 C19 C20 C21 95.2(3) . . . . ?
C18 C19 C20 C25 -79.7(3) . . . . ?
C19 N2 C11 O1 -127.4(2) . . . . ?
C19 N2 C11 C10 52.5(4) . . . . ?
C19 N2 C26 C27 -69.2(3) . . . . ?
C19 N2 C26 C28 171.2(2) . . . . ?
C19 N2 C26 C29 53.2(3) . . . . ?
C19 C20 C21 C22 -173.4(2) . . . . ?
C19 C20 C25 C24 174.5(2) . . . . ?
C20 C21 C22 C23 -0.9(4) . . . . ?
C21 C20 C25 C24 -0.6(4) . . . . ?
C21 C22 C23 C24 -0.8(4) . . . . ?
C22 C23 C24 C25 1.8(4) . . . . ?
C23 C24 C25 C20 -1.1(4) . . . . ?
C25 C20 C21 C22 1.5(4) . . . . ?
C26 N2 C11 O1 85.7(3) . . . . ?
C26 N2 C11 C10 -94.3(3) . . . . ?
C26 N2 C19 C18 129.3(2) . . . . ?
C26 N2 C19 C20 -107.0(2) . . . . ?
O2 C32 C33 C34 -156.4(2) . . . . ?
O2 C32 C33 C38 23.9(3) . . . . ?
N4 C48 C49 C50 19.5(3) . . . . ?
N4 C48 C49 C54 -164.3(2) . . . . ?
C30 C31 C32 O2 179.3(2) . . . . ?
C30 C31 C32 C33 -3.1(4) . . . . ?
C30 C31 C39 C40 179.6(2) . . . . ?
C30 C31 C39 C41 1.7(4) . . . . ?
C31 C32 C33 C34 26.1(4) . . . . ?
C31 C32 C33 C38 -153.6(3) . . . . ?
C31 C39 C40 O2 0.3(3) . . . . ?
C31 C39 C40 N4 -179.5(2) . . . . ?
C31 C39 C41 C42 43.5(4) . . . . ?
C31 C39 C41 C46 -141.7(3) . . . . ?
C32 O2 C40 N4 178.12(19) . . . . ?
C32 O2 C40 C39 -1.8(3) . . . . ?
C32 C31 C39 C40 1.2(3) . . . . ?
C32 C31 C39 C41 -176.7(2) . . . . ?
C32 C33 C34 C35 179.9(2) . . . . ?
C32 C33 C38 C37 180.0(3) . . . . ?
C33 C34 C35 C36 -0.2(4) . . . . ?
C34 C33 C38 C37 0.3(4) . . . . ?
C34 C35 C36 C37 0.9(4) . . . . ?
C35 C36 C37 C38 -1.0(5) . . . . ?
C36 C37 C38 C33 0.4(5) . . . . ?
C38 C33 C34 C35 -0.4(4) . . . . ?
C39 C31 C32 O2 -2.3(3) . . . . ?
C39 C31 C32 C33 175.3(3) . . . . ?
C39 C41 C42 C43 173.8(2) . . . . ?
C39 C41 C46 C45 -173.7(2) . . . . ?
C39 C41 C46 C47 7.0(3) . . . . ?
C40 O2 C32 C31 2.5(3) . . . . ?
C40 O2 C32 C33 -175.57(19) . . . . ?
C40 N4 C48 C47 17.1(3) . . . . ?
C40 N4 C48 C49 -107.7(2) . . . . ?
C40 N4 C55 C56 42.9(3) . . . . ?
C40 N4 C55 C57 160.7(2) . . . . ?
C40 N4 C55 C58 -77.0(3) . . . . ?
C40 C39 C41 C42 -134.1(3) . . . . ?
C40 C39 C41 C46 40.7(3) . . . . ?
C41 C39 C40 O2 178.4(2) . . . . ?
C41 C39 C40 N4 -1.4(4) . . . . ?
C41 C42 C43 C44 -0.2(4) . . . . ?
C41 C46 C47 C48 -76.3(3) . . . . ?
C42 C41 C46 C45 1.3(4) . . . . ?
C42 C41 C46 C47 -178.0(2) . . . . ?
C42 C43 C44 C45 0.9(4) . . . . ?
C43 C44 C45 C46 -0.5(4) . . . . ?
C44 C45 C46 C41 -0.6(4) . . . . ?
C44 C45 C46 C47 178.7(2) . . . . ?
C45 C46 C47 C48 104.4(3) . . . . ?
C46 C41 C42 C43 -0.9(4) . . . . ?
C46 C47 C48 N4 57.2(3) . . . . ?
C46 C47 C48 C49 -177.3(2) . . . . ?
C47 C48 C49 C50 -106.9(3) . . . . ?
C47 C48 C49 C54 69.2(3) . . . . ?
C48 N4 C40 O2 127.9(2) . . . . ?
C48 N4 C40 C39 -52.3(4) . . . . ?
C48 N4 C55 C56 -169.8(2) . . . . ?
C48 N4 C55 C57 -52.0(3) . . . . ?
C48 N4 C55 C58 70.3(3) . . . . ?
C48 C49 C50 C51 174.7(2) . . . . ?
C48 C49 C54 C53 -175.5(2) . . . . ?
C49 C50 C51 C52 0.6(4) . . . . ?
C50 C49 C54 C53 0.8(4) . . . . ?
C50 C51 C52 C53 0.9(4) . . . . ?
C51 C52 C53 C54 -1.5(4) . . . . ?
C52 C53 C54 C49 0.7(4) . . . . ?
C54 C49 C50 C51 -1.5(4) . . . . ?
C55 N4 C40 O2 -84.8(2) . . . . ?
C55 N4 C40 C39 95.1(3) . . . . ?
C55 N4 C48 C47 -129.8(2) . . . . ?
C55 N4 C48 C49 105.5(2) . . . . ?

loop_
_smtbx_masks_void_nr
_smtbx_masks_void_average_x
_smtbx_masks_void_average_y
_smtbx_masks_void_average_z
_smtbx_masks_void_volume
_smtbx_masks_void_count_electrons
_smtbx_masks_void_content
1 0.000 -0.088 0.250 9.4 0.1 ?
2 0.000 0.088 0.750 9.4 0.1 ?
3 0.500 0.412 0.250 9.4 0.1 ?
4 0.500 0.588 0.750 9.4 0.1 ?
